data_7243544
loop_
_publ_author_name
'Ndamyabera, Christophe A.'
'Chatterjee, Nabanita'
'Oliver, Clive L.'
'Bourne, Susan A.'

_publ_section_title
;
 Robust pyridylbenzoate metal--organic frameworks as sorbents for volatile
 solvents and gases
;
_journal_issue 40
_journal_name_full CrystEngComm
_journal_page_first 7162
_journal_page_last 7170
_journal_paper_doi 10.1039/D1CE01052B
_journal_volume 23
_journal_year 2021
_chemical_formula_sum 'C24 H16.5 N2 O4.25 Zn'
_chemical_formula_weight 466.26
_space_group_crystal_system monoclinic
_space_group_IT_number 14
_space_group_name_Hall '-P 2ybc'
_space_group_name_H-M_alt 'P 1 21/c 1'
_atom_sites_solution_hydrogens geom
_audit_creation_method SHELXL-2018/3
_audit_update_record
;
2021-07-31 deposited with the CCDC.	2021-09-20 downloaded from the CCDC.
;
_cell_angle_alpha 90
_cell_angle_beta 98.059(2)
_cell_angle_gamma 90
_cell_formula_units_Z 4
_cell_length_a 10.2197(5)
_cell_length_b 16.1263(8)
_cell_length_c 14.8826(7)
_cell_measurement_reflns_used 139665
_cell_measurement_temperature 100(2)
_cell_measurement_theta_max 28.318
_cell_measurement_theta_min 2.526
_cell_volume 2428.5(2)
_computing_cell_refinement 'SAINT-Plus (Bruker, 2004)'
_computing_data_collection 'APEX2 (Bruker, 2005)'
_computing_data_reduction 'SAINT-Plus and XPREP (Bruker 2004)'
_computing_molecular_graphics 'X-Seed (Barbour, 1999)'
_computing_structure_refinement 'SHELXL-2018/3 (Sheldrick, 2018)'
_computing_structure_solution 'SHELXT 2014/5 (Sheldrick, 2014)'
_diffrn_ambient_temperature 100(2)
_diffrn_measured_fraction_theta_full 0.999
_diffrn_measured_fraction_theta_max 0.999
_diffrn_measurement_device_type 'Bruker Kappa Duo Apex II diffractometer'
_diffrn_measurement_method '1.2\% \f scans and \w scans'
_diffrn_radiation_type MoK\a
_diffrn_radiation_wavelength 0.71073
_diffrn_reflns_av_R_equivalents 0.0882
_diffrn_reflns_av_unetI/netI 0.0309
_diffrn_reflns_Laue_measured_fraction_full 0.999
_diffrn_reflns_Laue_measured_fraction_max 0.999
_diffrn_reflns_limit_h_max 13
_diffrn_reflns_limit_h_min -13
_diffrn_reflns_limit_k_max 21
_diffrn_reflns_limit_k_min -21
_diffrn_reflns_limit_l_max 19
_diffrn_reflns_limit_l_min -19
_diffrn_reflns_number 139665
_diffrn_reflns_point_group_measured_fraction_full 0.999
_diffrn_reflns_point_group_measured_fraction_max 0.999
_diffrn_reflns_theta_full 25.242
_diffrn_reflns_theta_max 28.318
_diffrn_reflns_theta_min 2.526
_diffrn_source 'fine-focus sealed tube'
_exptl_absorpt_coefficient_mu 1.042
_exptl_absorpt_correction_T_max 0.969
_exptl_absorpt_correction_T_min 0.928
_exptl_absorpt_correction_type multi-scan
_exptl_absorpt_process_details 'SADABS, Sheldrick, 1996'
_exptl_crystal_colour colourless
_exptl_crystal_density_diffrn 1.275
_exptl_crystal_density_method 'not measured'
_exptl_crystal_description block
_exptl_crystal_F_000 954
_exptl_crystal_size_max 0.090
_exptl_crystal_size_mid 0.060
_exptl_crystal_size_min 0.030
_refine_diff_density_max 0.608
_refine_diff_density_min -0.546
_refine_diff_density_rms 0.093
_refine_ls_extinction_method none
_refine_ls_goodness_of_fit_ref 1.031
_refine_ls_hydrogen_treatment constr
_refine_ls_matrix_type full
_refine_ls_number_parameters 354
_refine_ls_number_reflns 6052
_refine_ls_number_restraints 0
_refine_ls_restrained_S_all 1.031
_refine_ls_R_factor_all 0.0715
_refine_ls_R_factor_gt 0.0508
_refine_ls_shift/su_max 0.001
_refine_ls_shift/su_mean 0.000
_refine_ls_structure_factor_coef Fsqd
_refine_ls_weighting_details 'w=1/[\s^2^(Fo^2^)+(0.0659P)^2^+5.7072P] where P=(Fo^2^+2Fc^2^)/3'
_refine_ls_weighting_scheme calc
_refine_ls_wR_factor_gt 0.1329
_refine_ls_wR_factor_ref 0.1459
_reflns_Friedel_coverage 0.000
_reflns_number_gt 4793
_reflns_number_total 6052
_reflns_threshold_expression 'I > 2\s(I)'
_cod_data_source_file d1ce01052b2.cif
_cod_data_source_block 2dw_final
_cod_depositor_comments 'Adding full bibliography for 7243541--7243544.cif.'
_cod_original_sg_symbol_H-M 'P 21/c'
_cod_original_formula_sum 'C24 H16.50 N2 O4.25 Zn'
_cod_database_code 7243544
_shelx_shelxl_version_number 2018/3
_shelx_space_group_comment
;
The symmetry employed for this shelxl refinement is uniquely defined
by the following loop, which should always be used as a source of
symmetry information in preference to the above space-group names.
They are only intended as comments.
;

loop_
_space_group_symop_operation_xyz
'x, y, z'
'-x, y+1/2, -z+1/2'
'-x, -y, -z'
'x, -y-1/2, z-1/2'

loop_
_atom_site_label
_atom_site_type_symbol
_atom_site_fract_x
_atom_site_fract_y
_atom_site_fract_z
_atom_site_U_iso_or_equiv
_atom_site_adp_type
_atom_site_occupancy
_atom_site_site_symmetry_order
_atom_site_calc_flag
_atom_site_refinement_flags_posn
_atom_site_refinement_flags_adp
_atom_site_refinement_flags_occupancy
_atom_site_disorder_assembly
_atom_site_disorder_group
Zn1 Zn 0.13863(3) 0.41937(2) 0.46830(2) 0.01960(11) Uani 1 1 d . . . . .
C31 C 0.6630(17) 0.7587(8) 0.2473(11) 0.026(3) Uani 0.403(17) 1 d . . P A 2
H31 H 0.734533 0.787017 0.278643 0.031 Uiso 0.403(17) 1 calc R U P A 2
C41 C 0.5783(18) 0.7115(10) 0.2955(12) 0.034(3) Uani 0.403(17) 1 d . . P A 2
H41 H 0.592230 0.711708 0.358566 0.040 Uiso 0.403(17) 1 calc R U P A 2
C61 C 0.4666(14) 0.6626(11) 0.1574(7) 0.043(4) Uani 0.403(17) 1 d . . P A 2
H61 H 0.402489 0.628768 0.125589 0.051 Uiso 0.403(17) 1 calc R U P A 2
C71 C 0.5490(13) 0.7086(10) 0.1091(7) 0.042(4) Uani 0.403(17) 1 d . . P A 2
H71 H 0.543064 0.702994 0.046459 0.050 Uiso 0.403(17) 1 calc R U P A 2
C91 C 0.170(3) 0.786(2) 0.923(2) 0.030(7) Uiso 0.105(5) 1 d . . P B 2
H91 H 0.258786 0.798895 0.925222 0.036 Uiso 0.105(5) 1 calc R U P B 2
C101 C 0.100(4) 0.836(2) 0.968(3) 0.036(8) Uiso 0.105(5) 1 d . . P B 2
H101 H 0.146864 0.876469 1.002893 0.043 Uiso 0.105(5) 1 calc R U P B 2
C111 C -0.084(3) 0.7600(17) 0.9322(18) 0.021(6) Uiso 0.105(5) 1 d . . P B 2
H111 H -0.171198 0.749534 0.939788 0.025 Uiso 0.105(5) 1 calc R U P B 2
C121 C -0.017(3) 0.7036(19) 0.887(2) 0.026(7) Uiso 0.105(5) 1 d . . P B 2
H121 H -0.057832 0.655439 0.862493 0.032 Uiso 0.105(5) 1 calc R U P B 2
O1A O 0.2214(2) 0.47211(13) 0.58843(14) 0.0231(4) Uani 1 1 d . . . . .
N1A N -0.0219(3) 0.83440(16) 0.96793(18) 0.0264(6) Uani 1 1 d . . . . .
C1A C 0.1519(3) 0.52093(17) 0.62850(19) 0.0196(6) Uani 1 1 d . . . . .
O2A O 0.0319(2) 0.53285(13) 0.60501(14) 0.0242(4) Uani 1 1 d . . . . .
C2A C 0.2199(3) 0.5660(2) 0.7098(2) 0.0269(7) Uani 1 1 d . . . . .
C3A C 0.1478(3) 0.6214(2) 0.7559(2) 0.0270(7) Uani 1 1 d . . . . .
H3A H 0.058003 0.628615 0.736400 0.032 Uiso 1 1 calc R U . . .
C4A C 0.2081(4) 0.6659(2) 0.8303(3) 0.0373(8) Uani 1 1 d . . . . .
C5A C 0.3436(4) 0.6560(3) 0.8571(3) 0.0588(14) Uani 1 1 d . . . . .
H5A H 0.385753 0.686167 0.906049 0.071 Uiso 1 1 calc R U . . .
C6A C 0.4159(4) 0.6013(3) 0.8113(4) 0.0626(15) Uani 1 1 d . . . . .
H6A H 0.506024 0.594791 0.830149 0.075 Uiso 1 1 calc R U . . .
C7A C 0.3546(4) 0.5564(3) 0.7376(3) 0.0455(10) Uani 1 1 d . . . . .
H7A H 0.403458 0.519955 0.707011 0.055 Uiso 1 1 calc R U . . .
C8A C 0.1292(4) 0.7240(2) 0.8783(2) 0.0346(8) Uani 1 1 d . . . . .
C9A C 0.0278(5) 0.7703(3) 0.8310(3) 0.0426(11) Uani 0.895(5) 1 d . . P B 1
H9A H 0.008209 0.764917 0.768300 0.051 Uiso 0.895(5) 1 calc R U P B 1
C10A C -0.0441(5) 0.8245(3) 0.8767(3) 0.0389(11) Uani 0.895(5) 1 d . . P B 1
H10A H -0.110708 0.855505 0.843447 0.047 Uiso 0.895(5) 1 calc R U P B 1
C11A C 0.0796(5) 0.7949(3) 1.0106(3) 0.0441(12) Uani 0.895(5) 1 d . . P B 1
H11A H 0.100391 0.803406 1.072774 0.053 Uiso 0.895(5) 1 calc R U P B 1
C12A C 0.1585(5) 0.7410(3) 0.9691(3) 0.0552(16) Uani 0.895(5) 1 d . . P B 1
H12A H 0.231498 0.716305 1.003118 0.066 Uiso 0.895(5) 1 calc R U P B 1
O1B O 0.8393(2) 0.83437(15) 0.14503(16) 0.0305(5) Uani 1 1 d . . . . .
N1B N 0.2400(3) 0.51047(17) 0.39861(18) 0.0264(6) Uani 1 1 d . . . . .
C1B C 0.7276(3) 0.8141(2) 0.1057(2) 0.0288(7) Uani 1 1 d . . . . .
O2B O 0.6864(2) 0.83708(16) 0.02594(16) 0.0339(6) Uani 1 1 d . . . . .
C2B C 0.6392(3) 0.7624(2) 0.1553(2) 0.0311(7) Uani 1 1 d . . . . .
C3B C 0.6822(12) 0.7286(8) 0.2375(9) 0.047(3) Uani 0.597(17) 1 d . . P A 1
H3B H 0.769583 0.737530 0.262620 0.056 Uiso 0.597(17) 1 calc R U P A 1
C4B C 0.6048(12) 0.6822(9) 0.2853(8) 0.046(3) Uani 0.597(17) 1 d . . P A 1
H4B H 0.639554 0.661683 0.342076 0.056 Uiso 0.597(17) 1 calc R U P A 1
C5B C 0.4768(3) 0.6657(2) 0.2510(2) 0.0321(8) Uani 1 1 d . . . . .
C6B C 0.4206(9) 0.7101(9) 0.1730(7) 0.057(3) Uani 0.597(17) 1 d . . P A 1
H6B H 0.329941 0.707827 0.154315 0.068 Uiso 0.597(17) 1 calc R U P A 1
C7B C 0.4997(9) 0.7568(8) 0.1245(5) 0.051(3) Uani 0.597(17) 1 d . . P A 1
H7B H 0.462947 0.784465 0.072202 0.061 Uiso 0.597(17) 1 calc R U P A 1
C8B C 0.3938(3) 0.6135(2) 0.3017(2) 0.0313(7) Uani 1 1 d . . . . .
C9B C 0.2785(4) 0.5758(3) 0.2606(3) 0.0477(11) Uani 1 1 d . . . . .
H9B H 0.250455 0.584101 0.199079 0.057 Uiso 1 1 calc R U . . .
C10B C 0.2052(4) 0.5261(3) 0.3103(3) 0.0440(10) Uani 1 1 d . . . . .
H10B H 0.127932 0.502340 0.280862 0.053 Uiso 1 1 calc R U . . .
C11B C 0.3513(4) 0.5468(3) 0.4382(2) 0.0368(8) Uani 1 1 d . . . . .
H11B H 0.377626 0.537343 0.499770 0.044 Uiso 1 1 calc R U . . .
C12B C 0.4292(4) 0.5975(3) 0.3930(3) 0.0458(10) Uani 1 1 d . . . . .
H12B H 0.505618 0.620970 0.424045 0.055 Uiso 1 1 calc R U . . .
O1W O 0.149(4) 0.426(2) -0.030(2) 0.014(7) Uiso 0.05 1 d . . P C 1
O2W O 0.090(4) 0.394(2) -0.117(3) 0.018(8) Uiso 0.05 1 d . . P D 2
O3W O 0.292(3) 0.328(2) 0.036(2) 0.012(7) Uiso 0.05 1 d . . P E 2
O4W O 0.241(4) 0.540(2) 0.045(3) 0.018(8) Uiso 0.05 1 d . . P F 2
O5W O 0.169(4) 0.404(2) 0.165(2) 0.013(7) Uiso 0.05 1 d . . P G 1

loop_
_atom_site_aniso_label
_atom_site_aniso_U_11
_atom_site_aniso_U_22
_atom_site_aniso_U_33
_atom_site_aniso_U_23
_atom_site_aniso_U_13
_atom_site_aniso_U_12
Zn1 0.02147(18) 0.01948(17) 0.01901(18) 0.00040(13) 0.00690(12) 0.00100(13)
C31 0.036(7) 0.017(5) 0.026(4) 0.001(5) 0.007(4) -0.009(5)
C41 0.036(8) 0.036(7) 0.032(5) -0.003(5) 0.014(5) -0.007(5)
C61 0.033(6) 0.070(9) 0.021(4) 0.016(5) -0.012(4) -0.034(6)
C71 0.030(6) 0.067(9) 0.024(4) 0.021(5) -0.009(4) -0.024(6)
O1A 0.0243(11) 0.0235(10) 0.0228(10) -0.0029(8) 0.0084(8) 0.0010(8)
N1A 0.0283(14) 0.0248(13) 0.0257(13) -0.0072(10) 0.0027(11) 0.0020(11)
C1A 0.0226(14) 0.0176(13) 0.0200(13) 0.0033(10) 0.0079(11) -0.0010(11)
O2A 0.0217(11) 0.0272(11) 0.0236(10) -0.0008(8) 0.0026(8) 0.0038(8)
C2A 0.0269(16) 0.0271(16) 0.0262(15) -0.0071(12) 0.0024(12) 0.0056(12)
C3A 0.0237(15) 0.0287(16) 0.0278(16) -0.0056(13) 0.0003(12) 0.0069(12)
C4A 0.0316(18) 0.044(2) 0.0348(18) -0.0154(16) -0.0017(15) 0.0088(15)
C5A 0.039(2) 0.067(3) 0.065(3) -0.042(2) -0.013(2) 0.014(2)
C6A 0.030(2) 0.080(3) 0.073(3) -0.045(3) -0.011(2) 0.018(2)
C7A 0.0303(19) 0.050(2) 0.054(2) -0.0283(19) -0.0011(17) 0.0113(17)
C8A 0.0299(17) 0.0379(19) 0.0344(18) -0.0148(15) -0.0006(14) 0.0066(15)
C9A 0.061(3) 0.041(2) 0.0263(19) -0.0043(17) 0.0077(19) 0.019(2)
C10A 0.051(3) 0.040(2) 0.0254(19) -0.0027(16) 0.0054(17) 0.020(2)
C11A 0.057(3) 0.047(3) 0.025(2) -0.0108(18) -0.0075(19) 0.021(2)
C12A 0.055(3) 0.061(3) 0.042(3) -0.027(2) -0.020(2) 0.034(3)
O1B 0.0274(12) 0.0339(12) 0.0301(12) 0.0092(10) 0.0041(9) -0.0085(10)
N1B 0.0230(13) 0.0327(14) 0.0237(13) 0.0067(11) 0.0037(10) -0.0042(11)
C1B 0.0290(17) 0.0298(16) 0.0280(16) 0.0063(13) 0.0055(13) -0.0059(13)
O2B 0.0343(13) 0.0412(14) 0.0258(12) 0.0110(10) 0.0032(10) -0.0114(11)
C2B 0.0303(17) 0.0343(17) 0.0284(16) 0.0099(14) 0.0030(13) -0.0097(14)
C3B 0.027(4) 0.056(7) 0.053(7) 0.029(6) -0.012(4) -0.009(5)
C4B 0.026(5) 0.071(9) 0.040(6) 0.038(6) -0.007(4) -0.012(5)
C5B 0.0240(17) 0.043(2) 0.0287(16) 0.0127(15) 0.0034(13) -0.0078(14)
C6B 0.026(4) 0.085(8) 0.056(5) 0.037(5) -0.004(3) -0.012(4)
C7B 0.036(4) 0.076(7) 0.040(4) 0.032(4) -0.002(3) -0.011(5)
C8B 0.0247(16) 0.0381(18) 0.0310(17) 0.0123(14) 0.0036(13) -0.0049(14)
C9B 0.034(2) 0.073(3) 0.0334(19) 0.023(2) -0.0038(16) -0.021(2)
C10B 0.0292(19) 0.069(3) 0.0314(18) 0.0169(18) -0.0031(15) -0.0210(18)
C11B 0.0316(18) 0.054(2) 0.0241(16) 0.0086(15) 0.0001(14) -0.0153(17)
C12B 0.032(2) 0.067(3) 0.036(2) 0.0173(19) -0.0019(16) -0.0246(19)

loop_
_atom_type_symbol
_atom_type_description
_atom_type_scat_dispersion_real
_atom_type_scat_dispersion_imag
_atom_type_scat_source
C C 0.0033 0.0016 'International Tables Vol C Tables 4.2.6.8 and 6.1.1.4'
H H 0.0000 0.0000 'International Tables Vol C Tables 4.2.6.8 and 6.1.1.4'
N N 0.0061 0.0033 'International Tables Vol C Tables 4.2.6.8 and 6.1.1.4'
O O 0.0106 0.0060 'International Tables Vol C Tables 4.2.6.8 and 6.1.1.4'
Zn Zn 0.2839 1.4301 'International Tables Vol C Tables 4.2.6.8 and 6.1.1.4'

loop_
_geom_angle_atom_site_label_1
_geom_angle_atom_site_label_2
_geom_angle_atom_site_label_3
_geom_angle
_geom_angle_site_symmetry_1
_geom_angle_site_symmetry_3
_geom_angle_publ_flag
O1A Zn1 O2A 121.24(8) . 3_566 ?
O1A Zn1 N1A 93.83(9) . 2_546 ?
O2A Zn1 N1A 89.52(10) 3_566 2_546 ?
O1A Zn1 N1B 88.24(9) . . ?
O2A Zn1 N1B 85.31(9) 3_566 . ?
N1A Zn1 N1B 174.78(10) 2_546 . ?
O1A Zn1 O1B 148.04(9) . 2_645 ?
O2A Zn1 O1B 89.83(8) 3_566 2_645 ?
N1A Zn1 O1B 93.70(10) 2_546 2_645 ?
N1B Zn1 O1B 87.02(10) . 2_645 ?
O1A Zn1 O2B 89.00(8) . 2_645 ?
O2A Zn1 O2B 148.99(8) 3_566 2_645 ?
N1A Zn1 O2B 95.56(10) 2_546 2_645 ?
N1B Zn1 O2B 89.26(10) . 2_645 ?
O1B Zn1 O2B 59.37(8) 2_645 2_645 ?
O1A Zn1 C1B 118.42(10) . 2_645 ?
O2A Zn1 C1B 119.14(10) 3_566 2_645 ?
N1A Zn1 C1B 97.65(11) 2_546 2_645 ?
N1B Zn1 C1B 85.53(11) . 2_645 ?
O1B Zn1 C1B 29.67(10) 2_645 2_645 ?
O2B Zn1 C1B 29.87(10) 2_645 2_645 ?
C2B C31 C41 119.8(14) . . ?
C2B C31 H31 120.1 . . ?
C41 C31 H31 120.1 . . ?
C5B C41 C31 121.4(14) . . ?
C5B C41 H41 119.3 . . ?
C31 C41 H41 119.3 . . ?
C5B C61 C71 122.3(8) . . ?
C5B C61 H61 118.8 . . ?
C71 C61 H61 118.8 . . ?
C2B C71 C61 119.2(9) . . ?
C2B C71 H71 120.4 . . ?
C61 C71 H71 120.4 . . ?
C8A C91 C101 127(3) . . ?
C8A C91 H91 116.5 . . ?
C101 C91 H91 116.5 . . ?
N1A C101 C91 127(3) . . ?
N1A C101 H101 116.4 . . ?
C91 C101 H101 116.4 . . ?
C121 C111 N1A 121(2) . . ?
C121 C111 H111 119.4 . . ?
N1A C111 H111 119.4 . . ?
C111 C121 C8A 117(2) . . ?
C111 C121 H121 121.6 . . ?
C8A C121 H121 121.6 . . ?
C1A O1A Zn1 118.58(19) . . ?
C11A N1A C10A 116.1(3) . . ?
C101 N1A C111 114(2) . . ?
C11A N1A Zn1 123.7(2) . 2_556 ?
C10A N1A Zn1 119.9(2) . 2_556 ?
O2A C1A O1A 124.2(3) . . ?
O2A C1A C2A 118.7(3) . . ?
O1A C1A C2A 117.1(3) . . ?
C1A O2A Zn1 158.5(2) . 3_566 ?
C7A C2A C3A 119.6(3) . . ?
C7A C2A C1A 121.0(3) . . ?
C3A C2A C1A 119.3(3) . . ?
C4A C3A C2A 121.0(3) . . ?
C4A C3A H3A 119.5 . . ?
C2A C3A H3A 119.5 . . ?
C3A C4A C5A 118.7(3) . . ?
C3A C4A C8A 120.0(3) . . ?
C5A C4A C8A 121.3(3) . . ?
C6A C5A C4A 120.5(4) . . ?
C6A C5A H5A 119.7 . . ?
C4A C5A H5A 119.7 . . ?
C5A C6A C7A 120.4(4) . . ?
C5A C6A H6A 119.8 . . ?
C7A C6A H6A 119.8 . . ?
C2A C7A C6A 119.7(3) . . ?
C2A C7A H7A 120.2 . . ?
C6A C7A H7A 120.2 . . ?
C12A C8A C9A 116.0(3) . . ?
C91 C8A C4A 127.2(16) . . ?
C12A C8A C4A 122.9(3) . . ?
C9A C8A C4A 120.9(3) . . ?
C91 C8A C121 112.2(19) . . ?
C4A C8A C121 120.1(12) . . ?
C10A C9A C8A 120.1(4) . . ?
C10A C9A H9A 120.0 . . ?
C8A C9A H9A 120.0 . . ?
N1A C10A C9A 122.9(4) . . ?
N1A C10A H10A 118.5 . . ?
C9A C10A H10A 118.5 . . ?
N1A C11A C12A 124.2(4) . . ?
N1A C11A H11A 117.9 . . ?
C12A C11A H11A 117.9 . . ?
C8A C12A C11A 120.2(4) . . ?
C8A C12A H12A 119.9 . . ?
C11A C12A H12A 119.9 . . ?
C1B O1B Zn1 89.41(19) . 2_655 ?
C10B N1B C11B 116.2(3) . . ?
C10B N1B Zn1 121.6(2) . . ?
C11B N1B Zn1 121.6(2) . . ?
O1B C1B O2B 121.8(3) . . ?
O1B C1B C2B 119.3(3) . . ?
O2B C1B C2B 118.9(3) . . ?
O1B C1B Zn1 60.92(16) . 2_655 ?
O2B C1B Zn1 61.36(17) . 2_655 ?
C2B C1B Zn1 171.6(3) . 2_655 ?
C1B O2B Zn1 88.78(19) . 2_655 ?
C31 C2B C71 119.2(8) . . ?
C3B C2B C7B 116.3(6) . . ?
C3B C2B C1B 121.8(6) . . ?
C31 C2B C1B 119.1(7) . . ?
C71 C2B C1B 120.8(5) . . ?
C7B C2B C1B 121.2(4) . . ?
C2B C3B C4B 123.7(10) . . ?
C2B C3B H3B 118.1 . . ?
C4B C3B H3B 118.1 . . ?
C3B C4B C5B 120.7(9) . . ?
C3B C4B H4B 119.7 . . ?
C5B C4B H4B 119.7 . . ?
C41 C5B C61 116.8(9) . . ?
C4B C5B C6B 117.8(6) . . ?
C4B C5B C8B 120.7(5) . . ?
C41 C5B C8B 120.9(8) . . ?
C61 C5B C8B 121.8(5) . . ?
C6B C5B C8B 120.8(4) . . ?
C7B C6B C5B 120.3(6) . . ?
C7B C6B H6B 119.8 . . ?
C5B C6B H6B 119.8 . . ?
C6B C7B C2B 119.7(6) . . ?
C6B C7B H7B 120.1 . . ?
C2B C7B H7B 120.1 . . ?
C12B C8B C9B 116.2(3) . . ?
C12B C8B C5B 121.3(3) . . ?
C9B C8B C5B 122.5(3) . . ?
C10B C9B C8B 120.6(3) . . ?
C10B C9B H9B 119.7 . . ?
C8B C9B H9B 119.7 . . ?
N1B C10B C9B 123.1(3) . . ?
N1B C10B H10B 118.4 . . ?
C9B C10B H10B 118.4 . . ?
N1B C11B C12B 123.8(3) . . ?
N1B C11B H11B 118.1 . . ?
C12B C11B H11B 118.1 . . ?
C11B C12B C8B 120.1(3) . . ?
C11B C12B H12B 120.0 . . ?
C8B C12B H12B 120.0 . . ?

loop_
_geom_bond_atom_site_label_1
_geom_bond_atom_site_label_2
_geom_bond_distance
_geom_bond_site_symmetry_2
_geom_bond_publ_flag
Zn1 O1A 2.052(2) . ?
Zn1 O2A 2.071(2) 3_566 ?
Zn1 N1A 2.126(3) 2_546 ?
Zn1 N1B 2.147(3) . ?
Zn1 O1B 2.209(2) 2_645 ?
Zn1 O2B 2.219(2) 2_645 ?
Zn1 C1B 2.528(3) 2_645 ?
C31 C2B 1.358(16) . ?
C31 C41 1.42(2) . ?
C31 H31 0.9300 . ?
C41 C5B 1.366(19) . ?
C41 H41 0.9300 . ?
C61 C5B 1.383(11) . ?
C61 C71 1.395(13) . ?
C61 H61 0.9300 . ?
C71 C2B 1.378(11) . ?
C71 H71 0.9300 . ?
C91 C8A 1.24(3) . ?
C91 C101 1.31(5) . ?
C91 H91 0.9300 . ?
C101 N1A 1.25(4) . ?
C101 H101 0.9300 . ?
C111 C121 1.37(4) . ?
C111 N1A 1.42(3) . ?
C111 H111 0.9300 . ?
C121 C8A 1.56(3) . ?
C121 H121 0.9300 . ?
O1A C1A 1.265(3) . ?
N1A C11A 1.304(5) . ?
N1A C10A 1.354(5) . ?
C1A O2A 1.242(4) . ?
C1A C2A 1.497(4) . ?
C2A C7A 1.389(5) . ?
C2A C3A 1.398(4) . ?
C3A C4A 1.390(5) . ?
C3A H3A 0.9300 . ?
C4A C5A 1.395(5) . ?
C4A C8A 1.483(5) . ?
C5A C6A 1.389(6) . ?
C5A H5A 0.9300 . ?
C6A C7A 1.389(6) . ?
C6A H6A 0.9300 . ?
C7A H7A 0.9300 . ?
C8A C12A 1.370(6) . ?
C8A C9A 1.387(6) . ?
C9A C10A 1.381(5) . ?
C9A H9A 0.9300 . ?
C10A H10A 0.9300 . ?
C11A C12A 1.388(6) . ?
C11A H11A 0.9300 . ?
C12A H12A 0.9300 . ?
O1B C1B 1.251(4) . ?
N1B C10B 1.337(4) . ?
N1B C11B 1.341(4) . ?
C1B O2B 1.259(4) . ?
C1B C2B 1.496(4) . ?
C2B C3B 1.356(12) . ?
C2B C7B 1.438(9) . ?
C3B C4B 1.360(17) . ?
C3B H3B 0.9300 . ?
C4B C5B 1.362(12) . ?
C4B H4B 0.9300 . ?
C5B C6B 1.416(9) . ?
C5B C8B 1.475(4) . ?
C6B C7B 1.380(10) . ?
C6B H6B 0.9300 . ?
C7B H7B 0.9300 . ?
C8B C12B 1.380(5) . ?
C8B C9B 1.389(5) . ?
C9B C10B 1.380(5) . ?
C9B H9B 0.9300 . ?
C10B H10B 0.9300 . ?
C11B C12B 1.380(5) . ?
C11B H11B 0.9300 . ?
C12B H12B 0.9300 . ?

loop_
_geom_hbond_atom_site_label_D
_geom_hbond_atom_site_label_H
_geom_hbond_atom_site_label_A
_geom_hbond_distance_DH
_geom_hbond_distance_HA
_geom_hbond_distance_DA
_geom_hbond_angle_DHA
_geom_hbond_site_symmetry_A
_geom_hbond_publ_flag
C11B H11B O1A 0.93 2.45 3.007(4) 118.8 . yes
C10B H10B O2A 0.93 2.58 3.037(4) 110.8 3_566 yes
C10A^a H10A^a O1A 0.93 2.48 3.080(4) 122.1 2_556 yes
C12B H12B O2B 0.93 2.32 3.237(5) 168.3 4_576 yes
C101^b H101^b O2A 0.93 2.52 3.09(4) 120.3 4_576 yes
C101^b H101^b N1B 0.93 2.66 3.11(4) 110.6 4_576 yes
C111^b H111^b O2B 0.93 2.51 3.15(3) 126.6 1_456 yes
C111^b H111^b O3W^b 0.93 1.83 2.66(4) 146.2 3_566 yes
C9B H9B O4W^b 0.93 2.38 3.22(4) 150.2 . yes
C10B H10B O5W^a 0.93 2.43 2.91(4) 112.7 . yes
